data_1101096
loop_
_publ_author_name
'Francisco Hueso-Ure\~na'
'Antonio L. Pe\~nas-Chamorro'
'Miguel N. Moreno-Carretero'
'Miguel Quir\'os'
'Juan M. Salas'

_publ_section_title
;
 Synthesis, spectral and XRD studies on three O-nitrito-complexes
 with new N,N,O-tridentate Schiff bases derived from
 6-amino-5-formyl-1,3-dimethyluracil and semicarbazide,
 acetylhydrazine and benzoylhydrazine
;
_journal_name_full Polyhedron
_journal_page_first 351
_journal_page_last 360
_journal_paper_doi 10.1016/S0277-5387(98)00303-9
_journal_volume 18
_journal_year 1999
_chemical_formula_sum 'C9 H14 Cu N6 O6'
_chemical_formula_weight 365.80
_space_group_IT_number 14
_symmetry_cell_setting monoclinic
_symmetry_space_group_name_Hall '-P 2ybc'
_symmetry_space_group_name_H-M 'P 1 21/c 1'
_cell_angle_alpha 90.00
_cell_angle_beta 93.981(9)
_cell_angle_gamma 90.00
_cell_formula_units_Z 4
_cell_length_a 5.2910(5)
_cell_length_b 12.0171(9)
_cell_length_c 21.792(2)
_cell_measurement_temperature 293(2)
_cell_volume 1382.2(2)
_diffrn_ambient_temperature 293(2)
_exptl_crystal_density_diffrn 1.758
_refine_ls_R_factor_obs 0.0808
_refine_ls_wR_factor_obs 0.1241
_cod_original_sg_symbol_H-M 'P 21/c'
_cod_database_code 1101096

loop_
_symmetry_equiv_pos_as_xyz
'x, y, z'
'-x, y+1/2, -z+1/2'
'-x, -y, -z'
'x, -y-1/2, z-1/2'

loop_
_atom_site_aniso_label
_atom_site_aniso_U_11
_atom_site_aniso_U_22
_atom_site_aniso_U_33
_atom_site_aniso_U_23
_atom_site_aniso_U_13
_atom_site_aniso_U_12
Cu 0.0381(4) 0.0280(3) 0.0395(4) 0.0018(4) 0.0110(3) 0.0018(4)
N1 0.040(3) 0.027(3) 0.039(3) 0.002(2) 0.001(2) -0.001(2)
C1 0.057(4) 0.029(3) 0.050(4) 0.006(3) 0.007(3) 0.000(3)
C2 0.039(3) 0.031(3) 0.043(3) -0.003(3) -0.005(3) 0.003(3)
O2 0.058(3) 0.030(2) 0.058(3) 0.002(2) 0.007(2) 0.013(2)
N3 0.038(3) 0.029(3) 0.036(3) -0.003(2) 0.006(2) 0.007(2)
C3 0.053(4) 0.037(4) 0.058(4) -0.002(3) 0.017(3) 0.010(3)
C4 0.040(3) 0.028(3) 0.038(3) -0.004(3) 0.001(3) 0.006(3)
O4 0.066(3) 0.030(2) 0.050(3) 0.004(2) 0.027(2) 0.009(2)
C5 0.041(3) 0.027(3) 0.030(3) -0.001(2) 0.009(2) 0.001(3)
C51 0.040(3) 0.030(3) 0.033(3) 0.000(2) 0.013(3) 0.002(2)
N51 0.042(3) 0.024(2) 0.045(3) 0.003(2) 0.012(2) 0.007(2)
N52 0.056(3) 0.029(3) 0.047(3) 0.009(2) 0.023(3) 0.010(2)
C52 0.044(3) 0.038(3) 0.046(3) 0.005(3) 0.007(3) 0.014(3)
O52 0.047(3) 0.035(2) 0.049(3) 0.009(2) 0.020(2) 0.010(2)
C53 0.068(5) 0.037(4) 0.058(4) 0.006(3) 0.028(4) 0.018(3)
C6 0.034(3) 0.028(3) 0.031(3) 0.000(2) 0.000(2) -0.001(2)
N6 0.038(3) 0.028(3) 0.040(3) 0.006(2) 0.010(2) -0.002(2)
N1N 0.082(5) 0.066(5) 0.067(5) 0.000(4) 0.012(4) -0.011(4)
O1N 0.040(2) 0.034(2) 0.055(3) 0.007(2) 0.015(2) -0.001(2)
O2N 0.072(4) 0.044(3) 0.101(4) 0.029(3) 0.039(3) 0.018(3)
O1W 0.044(3) 0.038(2) 0.057(3) -0.014(2) 0.006(2) 0.000(2)

loop_
_atom_site_label
_atom_site_type_symbol
_atom_site_fract_x
_atom_site_fract_y
_atom_site_fract_z
_atom_site_U_iso_or_equiv
_atom_site_thermal_displace_type
_atom_site_occupancy
_atom_site_calc_flag
_atom_site_refinement_flags
_atom_site_disorder_group
Cu Cu 0.41887(14) 0.39139(6) 0.16365(3) 0.0348(2) Uani 1 d . .
N1 N 0.8679(9) 0.1224(4) 0.1127(2) 0.0352(11) Uani 1 d . .
C1 C 0.7795(13) 0.0384(5) 0.1553(3) 0.045(2) Uani 1 d . .
H11 H 0.6091(28) 0.0171(23) 0.1425(10) 0.055 Uiso 1 d R .
H12 H 0.7839(69) 0.0688(12) 0.1961(4) 0.055 Uiso 1 d R .
H13 H 0.8877(45) -0.0258(14) 0.1552(13) 0.055 Uiso 1 d R .
C2 C 1.0582(11) 0.0905(5) 0.0758(3) 0.0381(14) Uani 1 d . .
O2 O 1.1504(9) -0.0019(3) 0.0784(2) 0.0485(12) Uani 1 d . .
N3 N 1.1351(9) 0.1691(4) 0.0345(2) 0.0342(11) Uani 1 d . .
C3 C 1.3292(12) 0.1352(5) -0.0062(3) 0.049(2) Uani 1 d . .
H31 H 1.2638(30) 0.1428(33) -0.0482(3) 0.058 Uiso 1 d R .
H32 H 1.3749(57) 0.0591(12) 0.0018(13) 0.058 Uiso 1 d R .
H33 H 1.4761(32) 0.1816(23) 0.0009(14) 0.058 Uiso 1 d R .
C4 C 1.0511(11) 0.2778(5) 0.0317(3) 0.0350(13) Uani 1 d . .
O4 O 1.1447(9) 0.3419(3) -0.0060(2) 0.0474(12) Uani 1 d . .
C5 C 0.8575(11) 0.3084(5) 0.0705(2) 0.0326(13) Uani 1 d . .
C51 C 0.7721(11) 0.4195(5) 0.0670(3) 0.0337(13) Uani 1 d . .
H51 H 0.8461(11) 0.4666(5) 0.0395(3) 0.040 Uiso 1 d R .
N51 N 0.5982(9) 0.4605(4) 0.0993(2) 0.0367(12) Uani 1 d . .
N52 N 0.5345(11) 0.5728(4) 0.0918(2) 0.0431(13) Uani 1 d D .
H52 H 0.6303(101) 0.6124(46) 0.0678(24) 0.052 Uiso 1 d D .
C52 C 0.3575(12) 0.6084(6) 0.1270(3) 0.0421(14) Uani 1 d . .
O52 O 0.2545(8) 0.5435(3) 0.1626(2) 0.0433(11) Uani 1 d . .
C53 C 0.2871(14) 0.7295(5) 0.1232(3) 0.053(2) Uani 1 d . .
H531 H 0.3458(72) 0.7608(10) 0.0862(10) 0.064 Uiso 1 d R .
H532 H 0.3642(64) 0.7680(8) 0.1582(10) 0.064 Uiso 1 d R .
H533 H 0.1063(14) 0.7369(6) 0.1226(20) 0.064 Uiso 1 d R .
C6 C 0.7599(11) 0.2289(5) 0.1116(2) 0.0311(12) Uani 1 d . .
N6 N 0.5777(9) 0.2515(4) 0.1463(2) 0.0353(11) Uani 1 d D .
H6 H 0.5303(109) 0.1966(35) 0.1699(23) 0.042 Uiso 1 d D .
N1N N 0.1561(14) 0.2439(6) 0.2443(3) 0.071(2) Uani 1 d . .
O1N O 0.1659(8) 0.3394(4) 0.2174(2) 0.0427(11) Uani 1 d . .
O2N O 0.3089(10) 0.1682(4) 0.2428(3) 0.071(2) Uani 1 d . .
O1W O 0.7051(9) 0.4423(4) 0.2421(2) 0.0461(11) Uani 1 d D .
H11W H 0.8527(64) 0.4274(56) 0.2305(30) 0.055 Uiso 1 d D .
H12W H 0.7175(130) 0.5126(18) 0.2447(31) 0.055 Uiso 1 d D .

loop_
_geom_bond_atom_site_label_1
_geom_bond_atom_site_label_2
_geom_bond_distance
_geom_bond_site_symmetry_2
_geom_bond_publ_flag
Cu N6 1.929(5) . ?
Cu N51 1.934(5) . ?
Cu O1N 1.942(4) . ?
Cu O52 2.024(4) . ?
Cu O1W 2.287(5) . ?
N1 C2 1.386(7) . ?
N1 C6 1.400(7) . ?
N1 C1 1.471(7) . ?
C2 O2 1.213(7) . ?
C2 N3 1.385(7) . ?
N3 C4 1.379(7) . ?
N3 C3 1.462(7) . ?
C4 O4 1.252(7) . ?
C4 C5 1.421(8) . ?
C5 C51 1.409(8) . ?
C5 C6 1.430(7) . ?
C51 N51 1.295(7) . ?
N51 N52 1.397(6) . ?
N52 C52 1.323(7) . ?
N52 O4 2.805(6) 3_765 ?
C52 O52 1.250(7) . ?
C52 C53 1.503(9) . ?
C6 N6 1.294(7) . ?
N6 O2N 2.805(7) . ?
N1N O2N 1.218(8) . ?
N1N O1N 1.291(8) . ?
O1W O2N 2.736(7) 2_655 ?
O1W O1N 2.819(6) 1_655 ?
